data_4348801
loop_
_publ_author_name
'Jin, Guo-Xia'
'Bailey, Matthew D.'
'Allen, Matthew J.'

_publ_section_title
;
 Unique Eu(II) Coordination Environments with a Janus Cryptand.
;
_journal_issue 17
_journal_name_full 'Inorganic chemistry'
_journal_page_first 9085
_journal_page_last 9090
_journal_paper_doi 10.1021/acs.inorgchem.6b01659
_journal_volume 55
_journal_year 2016
_chemical_formula_moiety 'C30 H37 Cl Eu N8, Cl, 0.43(C0.99 H3.97 O), 0.57(C H3.99 O0.99), C O0.79'
_chemical_formula_sum 'C32 H41 Cl2 Eu N8 O1.79'
_chemical_formula_weight 789.27
_space_group_crystal_system monoclinic
_space_group_IT_number 14
_space_group_name_Hall '-P 2ybc'
_space_group_name_H-M_alt 'P 1 21/c 1'
_atom_sites_solution_hydrogens mixed
_audit_creation_date 2016-02-19
_audit_creation_method
;
Olex2 1.2
(compiled 2015.09.30 svn.r3233 for OlexSys, GUI svn.r5103)
;
_cell_angle_alpha 90
_cell_angle_beta 107.542(3)
_cell_angle_gamma 90
_cell_formula_units_Z 4
_cell_length_a 12.9432(8)
_cell_length_b 14.6116(9)
_cell_length_c 18.9914(11)
_cell_measurement_reflns_used 9197
_cell_measurement_temperature 100(2)
_cell_measurement_theta_max 36.31
_cell_measurement_theta_min 2.66
_cell_volume 3424.6(4)
_computing_molecular_graphics 'Olex2 (Dolomanov et al., 2009)'
_computing_publication_material 'Olex2 (Dolomanov et al., 2009)'
_computing_structure_refinement 'ShelXL (Sheldrick, 2015)'
_computing_structure_solution 'SHELXS-97 (Sheldrick, 2008)'
_diffrn_ambient_temperature 100.1
_diffrn_measured_fraction_theta_full 1.000
_diffrn_measured_fraction_theta_max 1.000
_diffrn_measurement_device_type 'Bruker APEX-II CCD'
_diffrn_measurement_method '\f and \w scans'
_diffrn_radiation_monochromator graphite
_diffrn_radiation_type MoK\a
_diffrn_radiation_wavelength 0.71073
_diffrn_reflns_av_R_equivalents 0.0263
_diffrn_reflns_av_unetI/netI 0.0191
_diffrn_reflns_Laue_measured_fraction_full 1.000
_diffrn_reflns_Laue_measured_fraction_max 1.000
_diffrn_reflns_limit_h_max 20
_diffrn_reflns_limit_h_min -20
_diffrn_reflns_limit_k_max 23
_diffrn_reflns_limit_k_min -23
_diffrn_reflns_limit_l_max 30
_diffrn_reflns_limit_l_min -30
_diffrn_reflns_number 116874
_diffrn_reflns_point_group_measured_fraction_full 1.000
_diffrn_reflns_point_group_measured_fraction_max 1.000
_diffrn_reflns_theta_full 25.242
_diffrn_reflns_theta_max 34.976
_diffrn_reflns_theta_min 1.650
_diffrn_standards_number 0
_exptl_absorpt_coefficient_mu 2.028
_exptl_absorpt_correction_T_max 0.7472
_exptl_absorpt_correction_T_min 0.5867
_exptl_absorpt_process_details
;
SADABS-2008/1 (Bruker,2008) was used for absorption correction.
wR2(int) was 0.0700 before and 0.0357 after correction.
The Ratio of minimum to maximum transmission is 0.7852.
The \l/2 correction factor is 0.0015.
;
_exptl_crystal_colour yellow
_exptl_crystal_density_diffrn 1.531
_exptl_crystal_density_method 'not measured'
_exptl_crystal_description cube
_exptl_crystal_F_000 1601
_refine_diff_density_max 3.547
_refine_diff_density_min -2.036
_refine_diff_density_rms 0.149
_refine_ls_extinction_method none
_refine_ls_goodness_of_fit_ref 1.044
_refine_ls_hydrogen_treatment mixed
_refine_ls_matrix_type full
_refine_ls_number_parameters 437
_refine_ls_number_reflns 15060
_refine_ls_number_restraints 12
_refine_ls_restrained_S_all 1.071
_refine_ls_R_factor_all 0.0493
_refine_ls_R_factor_gt 0.0408
_refine_ls_shift/su_max 0.002
_refine_ls_shift/su_mean 0.000
_refine_ls_structure_factor_coef Fsqd
_refine_ls_weighting_details 'w=1/[\s^2^(Fo^2^)+(0.0487P)^2^+10.4766P] where P=(Fo^2^+2Fc^2^)/3'
_refine_ls_weighting_scheme calc
_refine_ls_wR_factor_gt 0.1025
_refine_ls_wR_factor_ref 0.1085
_reflns_Friedel_coverage 0.000
_reflns_number_gt 13038
_reflns_number_total 15060
_reflns_threshold_expression 'I > 2\s(I)'
_cod_data_source_file ic6b01659_si_002.cif
_cod_data_source_block Triphenyl_Aza222_EuCl2
_cod_database_code 4348801
_shelx_space_group_comment
;
The symmetry employed for this shelxl refinement is uniquely defined
by the following loop, which should always be used as a source of
symmetry information in preference to the above space-group names.
They are only intended as comments.
;
_olex2_refinement_description
;
1. Fixed Uiso
 At 1.2 times of:
  All C(H) groups, All C(H,H) groups, All N(H) groups
 At 1.5 times of:
  All C(H,H,H) groups, All O(H) groups
2. Uiso/Uaniso restraints and constraints
Uanis(C21) \\sim Ueq: with sigma of 0.0025 and sigma for terminal atoms of 0.005
Uanis(C22) \\sim Ueq: with sigma of 0.0025 and sigma for terminal atoms of 0.005
3. Others
 Sof(O0)=Sof(H0)=1-FVAR(1)
 Sof(O2)=Sof(H2)=FVAR(1)
 Sof(C0AB)=Sof(H0AA)=Sof(H0AB)=Sof(H0AC)=1-FVAR(2)
 Sof(C0AA)=Sof(H0AD)=Sof(H0AE)=Sof(H0AF)=FVAR(2)
4.a Ternary CH refined with riding coordinates:
 N4(H4)
4.b Secondary CH2 refined with riding coordinates:
 C1(H1A,H1B), C2(H2A,H2B), C3(H3A,H3B), C4(H4A,H4B), C5(H5A,H5B), C6(H6A,H6B),
 C15(H15A,H15B), C16(H16A,H16B), C17(H17A,H17B), C18(H18A,H18B)
4.c Aromatic/amide H refined with riding coordinates:
 C10(H10), C11(H11), C12(H12), C13(H13), C21(H21), C22(H22), C23(H23),
 C24(H24), C25(H25), C26(H26), C27(H27), C28(H28), C29(H29), C30(H30)
4.d Idealised Me refined as rotating group:
 C0AA(H0AD,H0AE,H0AF), C0AB(H0AA,H0AB,H0AC)
4.e Idealised tetrahedral OH refined as rotating group:
 O0(H0), O2(H2)
;
_shelx_shelxl_version_number 2014/7
_olex2_submission_special_instructions 'No special instructions were received'

loop_
_space_group_symop_operation_xyz
'x, y, z'
'-x, y+1/2, -z+1/2'
'-x, -y, -z'
'x, -y-1/2, z-1/2'

loop_
_atom_site_label
_atom_site_type_symbol
_atom_site_fract_x
_atom_site_fract_y
_atom_site_fract_z
_atom_site_U_iso_or_equiv
_atom_site_adp_type
_atom_site_occupancy
_atom_site_site_symmetry_order
_atom_site_calc_flag
_atom_site_refinement_flags_posn
_atom_site_refinement_flags_adp
_atom_site_refinement_flags_occupancy
_atom_site_disorder_assembly
_atom_site_disorder_group
Eu1 Eu 0.15133(2) 1.29753(2) 0.41058(2) 0.01561(3) Uani 1 1 d . . . . .
Cl1 Cl 0.18594(5) 1.36591(4) 0.56102(3) 0.02253(11) Uani 1 1 d . . . . .
N8 N 0.0235(3) 1.1930(3) 0.4648(2) 0.0574(12) Uani 1 1 d . . . . .
N2 N -0.0675(2) 1.3457(2) 0.36894(15) 0.0324(6) Uani 1 1 d . . . . .
N4 N 0.0249(2) 1.22097(17) 0.28163(14) 0.0263(4) Uani 1 1 d . . . . .
H4 H -0.0034 1.1621 0.2953 0.032 Uiso 1 1 calc R . . . .
N3 N 0.25919(17) 1.25556(14) 0.30458(10) 0.0157(3) Uani 1 1 d . . . . .
H3 H 0.299(3) 1.295(2) 0.310(2) 0.019 Uiso 1 1 d R . . . .
N1 N 0.40079(17) 1.24546(13) 0.44431(10) 0.0156(3) Uani 1 1 d . . . . .
N5 N 0.32902(19) 1.42246(15) 0.45738(14) 0.0235(4) Uani 1 1 d . . . . .
N6 N 0.1119(2) 1.47373(17) 0.36252(15) 0.0320(6) Uani 1 1 d . . . . .
H6 H 0.080(4) 1.478(3) 0.311(3) 0.038 Uiso 1 1 d R . . . .
N7 N 0.2534(2) 1.1461(2) 0.49595(19) 0.0366(7) Uani 1 1 d . . . . .
C1 C -0.0807(3) 1.2285(4) 0.4608(3) 0.0489(10) Uani 1 1 d . . . . .
H1A H -0.0912 1.2233 0.5102 0.059 Uiso 1 1 calc R . . . .
H1B H -0.1366 1.1901 0.4263 0.059 Uiso 1 1 calc R . . . .
C2 C -0.0984(4) 1.3275(4) 0.4357(3) 0.0528(11) Uani 1 1 d . . . . .
H2A H -0.1759 1.3430 0.4262 0.063 Uiso 1 1 calc R . . . .
H2B H -0.0556 1.3676 0.4760 0.063 Uiso 1 1 calc R . . . .
C3 C -0.1313(3) 1.3001(3) 0.3027(2) 0.0385(8) Uani 1 1 d . . . . .
H3A H -0.1942 1.3392 0.2777 0.046 Uiso 1 1 calc R . . . .
H3B H -0.1597 1.2421 0.3165 0.046 Uiso 1 1 calc R . . . .
C4 C -0.0691(3) 1.2793(2) 0.24925(17) 0.0332(6) Uani 1 1 d . . . . .
H4A H -0.1177 1.2486 0.2052 0.040 Uiso 1 1 calc R . . . .
H4B H -0.0445 1.3375 0.2328 0.040 Uiso 1 1 calc R . . . .
C5 C 0.0824(2) 1.1982(2) 0.22767(16) 0.0285(6) Uani 1 1 d . . . . .
H5A H 0.0304 1.2019 0.1774 0.034 Uiso 1 1 calc R . . . .
H5B H 0.1081 1.1341 0.2359 0.034 Uiso 1 1 calc R . . . .
C6 C 0.1784(2) 1.25946(17) 0.23111(13) 0.0218(4) Uani 1 1 d . . . . .
H6A H 0.2123 1.2397 0.1933 0.026 Uiso 1 1 calc R . . . .
H6B H 0.1532 1.3233 0.2200 0.026 Uiso 1 1 calc R . . . .
C7 C 0.32315(19) 1.17480(16) 0.32421(12) 0.0160(4) Uani 1 1 d . . . . .
C8 C 0.39197(19) 1.16739(15) 0.39703(12) 0.0155(3) Uani 1 1 d . . . . .
C9 C 0.45516(19) 1.32156(17) 0.42260(13) 0.0176(4) Uani 1 1 d . . . . .
C10 C 0.5397(2) 1.3075(2) 0.39269(15) 0.0238(5) Uani 1 1 d . . . . .
H10 H 0.5666 1.2474 0.3905 0.029 Uiso 1 1 calc R . . . .
C11 C 0.5854(2) 1.3813(3) 0.36588(17) 0.0317(6) Uani 1 1 d . . . . .
H11 H 0.6427 1.3712 0.3452 0.038 Uiso 1 1 calc R . . . .
C12 C 0.5472(3) 1.4683(2) 0.36944(18) 0.0346(7) Uani 1 1 d . . . . .
H12 H 0.5776 1.5183 0.3506 0.041 Uiso 1 1 calc R . . . .
C13 C 0.4639(3) 1.4835(2) 0.40069(18) 0.0310(6) Uani 1 1 d . . . . .
H13 H 0.4388 1.5441 0.4035 0.037 Uiso 1 1 calc R . . . .
C14 C 0.4167(2) 1.41090(17) 0.42790(15) 0.0219(4) Uani 1 1 d . . . . .
C15 C 0.2823(3) 1.51418(19) 0.45826(17) 0.0277(5) Uani 1 1 d . . . . .
H15A H 0.3411 1.5602 0.4724 0.033 Uiso 1 1 calc R . . . .
H15B H 0.2424 1.5160 0.4953 0.033 Uiso 1 1 calc R . . . .
C16 C 0.2065(3) 1.5369(2) 0.38341(18) 0.0344(7) Uani 1 1 d . . . . .
H16A H 0.1806 1.6006 0.3835 0.041 Uiso 1 1 calc R . . . .
H16B H 0.2460 1.5326 0.3463 0.041 Uiso 1 1 calc R . . . .
C17 C 0.0254(3) 1.4979(2) 0.39334(18) 0.0368(7) Uani 1 1 d . . . . .
H17A H 0.0119 1.5646 0.3883 0.044 Uiso 1 1 calc R . . . .
H17B H 0.0476 1.4825 0.4466 0.044 Uiso 1 1 calc R . . . .
C18 C -0.0756(3) 1.4476(3) 0.35455(19) 0.0381(8) Uani 1 1 d . . . . .
H18A H -0.0929 1.4583 0.3008 0.046 Uiso 1 1 calc R . . . .
H18B H -0.1360 1.4725 0.3706 0.046 Uiso 1 1 calc R . . . .
C19 C 0.4246(2) 1.22904(17) 0.52185(12) 0.0198(4) Uani 1 1 d . . . . .
C20 C 0.3489(3) 1.18025(19) 0.54776(16) 0.0280(6) Uani 1 1 d . . . . .
C21 C 0.1754(5) 1.0915(4) 0.5214(4) 0.0738(14) Uani 1 1 d . U . . .
H21 H 0.1927 1.0312 0.5399 0.089 Uiso 1 1 calc R . . . .
C22 C 0.0766(4) 1.1306(4) 0.5176(3) 0.0592(11) Uani 1 1 d . U . . .
H22 H 0.0432 1.1132 0.5538 0.071 Uiso 1 1 calc R . . . .
C23 C 0.3707(4) 1.1721(2) 0.62418(19) 0.0500(12) Uani 1 1 d . . . . .
H23 H 0.3211 1.1397 0.6430 0.060 Uiso 1 1 calc R . . . .
C24 C 0.4619(5) 1.2095(3) 0.67286(18) 0.0660(18) Uani 1 1 d . . . . .
H24 H 0.4732 1.2042 0.7245 0.079 Uiso 1 1 calc R . . . .
C25 C 0.5361(5) 1.2544(2) 0.64769(18) 0.0584(15) Uani 1 1 d . . . . .
H25 H 0.5995 1.2794 0.6816 0.070 Uiso 1 1 calc R . . . .
C26 C 0.5183(3) 1.26334(19) 0.57155(15) 0.0327(7) Uani 1 1 d . . . . .
H26 H 0.5708 1.2931 0.5538 0.039 Uiso 1 1 calc R . . . .
C27 C 0.4501(2) 1.08745(17) 0.42127(14) 0.0206(4) Uani 1 1 d . . . . .
H27 H 0.4963 1.0832 0.4706 0.025 Uiso 1 1 calc R . . . .
C28 C 0.4407(3) 1.01367(19) 0.37337(16) 0.0276(5) Uani 1 1 d . . . . .
H28 H 0.4785 0.9583 0.3902 0.033 Uiso 1 1 calc R . . . .
C29 C 0.3756(3) 1.0220(2) 0.30096(16) 0.0295(6) Uani 1 1 d . . . . .
H29 H 0.3701 0.9722 0.2679 0.035 Uiso 1 1 calc R . . . .
C30 C 0.3180(2) 1.10201(18) 0.27590(14) 0.0234(5) Uani 1 1 d . . . . .
H30 H 0.2751 1.1070 0.2257 0.028 Uiso 1 1 calc R . . . .
Cl0A Cl 0.05079(11) 1.50868(7) 0.17961(6) 0.0558(3) Uani 1 1 d . . . . .
O0 O 0.2748(6) 1.4630(5) 0.2284(4) 0.0447(18) Uani 0.435(8) 1 d . . P A 2
H0 H 0.2074 1.4709 0.2140 0.067 Uiso 0.435(8) 1 calc GR . P A 2
C0AA C 0.3557(6) 1.5780(5) 0.1965(4) 0.033(2) Uani 0.57(2) 1 d . . P A 1
H0AD H 0.3274 1.5864 0.1429 0.050 Uiso 0.57(2) 1 calc GR . P A 1
H0AE H 0.3670 1.5126 0.2078 0.050 Uiso 0.57(2) 1 calc GR . P A 1
H0AF H 0.4248 1.6105 0.2154 0.050 Uiso 0.57(2) 1 calc GR . P A 1
O2 O 0.2811(4) 1.6130(4) 0.2300(4) 0.0559(18) Uani 0.565(8) 1 d . . P A 1
H2 H 0.2206 1.5878 0.2116 0.084 Uiso 0.565(8) 1 calc GR . P A 1
C0AB C 0.3275(9) 1.5432(9) 0.2140(6) 0.043(3) Uani 0.43(2) 1 d . . P A 2
H0AA H 0.2956 1.5613 0.1623 0.065 Uiso 0.43(2) 1 calc GR . P A 2
H0AB H 0.4049 1.5308 0.2236 0.065 Uiso 0.43(2) 1 calc GR . P A 2
H0AC H 0.3182 1.5929 0.2463 0.065 Uiso 0.43(2) 1 calc GR . P A 2
C1AA C 0.1907(5) 0.9980(5) 0.3778(6) 0.096(3) Uani 1 1 d . . . . .
O1A O 0.2335(5) 0.9045(7) 0.4132(4) 0.125(4) Uani 0.793(18) 1 d . . . B 2

loop_
_atom_site_aniso_label
_atom_site_aniso_U_11
_atom_site_aniso_U_22
_atom_site_aniso_U_33
_atom_site_aniso_U_23
_atom_site_aniso_U_13
_atom_site_aniso_U_12
Eu1 0.01814(5) 0.01670(5) 0.01295(5) 0.00067(3) 0.00611(4) 0.00397(4)
Cl1 0.0293(3) 0.0222(2) 0.0173(2) 0.00309(18) 0.0088(2) 0.0074(2)
N8 0.0326(15) 0.080(3) 0.071(3) 0.045(2) 0.0316(17) 0.0151(16)
N2 0.0278(12) 0.0431(15) 0.0266(11) -0.0032(10) 0.0084(9) 0.0145(11)
N4 0.0261(11) 0.0244(10) 0.0269(11) -0.0048(8) 0.0055(9) 0.0006(8)
N3 0.0200(8) 0.0141(7) 0.0124(7) -0.0006(6) 0.0041(6) -0.0001(6)
N1 0.0208(8) 0.0144(7) 0.0116(7) -0.0007(6) 0.0049(6) 0.0000(6)
N5 0.0210(9) 0.0138(8) 0.0361(12) -0.0008(8) 0.0090(8) 0.0010(7)
N6 0.0389(14) 0.0214(10) 0.0266(11) -0.0030(8) -0.0041(10) 0.0107(10)
N7 0.0288(12) 0.0316(13) 0.0562(17) 0.0286(12) 0.0233(12) 0.0105(10)
C1 0.0286(16) 0.066(3) 0.060(2) 0.010(2) 0.0246(17) -0.0018(17)
C2 0.043(2) 0.076(3) 0.047(2) 0.012(2) 0.0256(18) 0.028(2)
C3 0.0195(12) 0.0445(19) 0.049(2) -0.0191(15) 0.0063(12) 0.0003(12)
C4 0.0275(13) 0.0403(16) 0.0252(12) -0.0086(11) -0.0018(10) 0.0109(12)
C5 0.0240(12) 0.0371(15) 0.0221(11) -0.0149(10) 0.0036(9) -0.0011(10)
C6 0.0315(12) 0.0186(10) 0.0123(8) 0.0008(7) 0.0021(8) 0.0029(9)
C7 0.0198(9) 0.0165(9) 0.0130(8) -0.0021(7) 0.0072(7) 0.0019(7)
C8 0.0187(9) 0.0152(9) 0.0142(8) -0.0011(7) 0.0072(7) 0.0025(7)
C9 0.0172(9) 0.0183(9) 0.0165(9) -0.0001(7) 0.0036(7) -0.0032(7)
C10 0.0212(11) 0.0310(13) 0.0207(10) -0.0039(9) 0.0082(8) -0.0047(9)
C11 0.0250(12) 0.0455(17) 0.0262(12) -0.0024(12) 0.0100(10) -0.0121(12)
C12 0.0359(15) 0.0371(16) 0.0314(14) 0.0037(12) 0.0111(12) -0.0176(13)
C13 0.0327(14) 0.0222(12) 0.0373(15) 0.0034(11) 0.0092(12) -0.0095(10)
C14 0.0207(10) 0.0175(10) 0.0252(11) 0.0008(8) 0.0035(8) -0.0040(8)
C15 0.0347(14) 0.0176(10) 0.0286(12) -0.0011(9) 0.0065(10) 0.0017(10)
C16 0.0512(19) 0.0209(12) 0.0283(13) 0.0028(10) 0.0078(13) 0.0053(12)
C17 0.053(2) 0.0281(14) 0.0262(13) -0.0028(11) 0.0080(13) 0.0205(14)
C18 0.0392(17) 0.0401(17) 0.0301(14) -0.0039(12) 0.0033(12) 0.0211(14)
C19 0.0303(12) 0.0163(9) 0.0120(8) 0.0009(7) 0.0054(8) 0.0098(8)
C20 0.0446(16) 0.0217(11) 0.0262(12) 0.0132(9) 0.0235(11) 0.0212(11)
C21 0.065(2) 0.072(2) 0.090(2) 0.0543(18) 0.0329(18) 0.0013(17)
C22 0.0488(18) 0.064(2) 0.073(2) 0.0328(17) 0.0302(16) -0.0021(15)
C23 0.102(3) 0.0323(15) 0.0323(15) 0.0187(13) 0.046(2) 0.040(2)
C24 0.149(5) 0.0347(18) 0.0127(11) 0.0058(11) 0.021(2) 0.047(2)
C25 0.107(4) 0.0271(15) 0.0177(12) -0.0072(11) -0.0170(17) 0.026(2)
C26 0.0487(18) 0.0187(11) 0.0182(11) -0.0039(9) -0.0088(11) 0.0094(11)
C27 0.0233(10) 0.0199(10) 0.0197(10) 0.0005(8) 0.0080(8) 0.0069(8)
C28 0.0352(14) 0.0211(11) 0.0283(12) -0.0028(9) 0.0124(11) 0.0123(10)
C29 0.0383(15) 0.0249(12) 0.0266(12) -0.0096(10) 0.0116(11) 0.0104(11)
C30 0.0299(12) 0.0231(11) 0.0181(10) -0.0072(8) 0.0086(9) 0.0056(9)
Cl0A 0.0858(8) 0.0340(4) 0.0383(4) -0.0110(4) 0.0045(5) 0.0034(5)
O0 0.050(4) 0.044(4) 0.046(4) -0.010(3) 0.022(3) 0.000(3)
C0AA 0.034(3) 0.029(3) 0.035(3) -0.008(2) 0.009(2) -0.003(2)
O2 0.036(3) 0.052(3) 0.075(4) -0.031(3) 0.010(3) 0.004(2)
C0AB 0.042(5) 0.051(6) 0.036(4) -0.014(4) 0.012(4) -0.014(4)
C1AA 0.052(3) 0.070(4) 0.169(8) 0.034(5) 0.039(4) -0.002(3)
O1A 0.068(4) 0.189(10) 0.112(6) -0.014(6) 0.021(4) -0.054(5)

loop_
_atom_type_symbol
_atom_type_description
_atom_type_scat_dispersion_real
_atom_type_scat_dispersion_imag
_atom_type_scat_source
C C 0.0033 0.0016 'International Tables Vol C Tables 4.2.6.8 and 6.1.1.4'
H H 0.0000 0.0000 'International Tables Vol C Tables 4.2.6.8 and 6.1.1.4'
Cl Cl 0.1484 0.1585 'International Tables Vol C Tables 4.2.6.8 and 6.1.1.4'
Eu Eu -0.1578 3.6682 'International Tables Vol C Tables 4.2.6.8 and 6.1.1.4'
N N 0.0061 0.0033 'International Tables Vol C Tables 4.2.6.8 and 6.1.1.4'
O O 0.0106 0.0060 'International Tables Vol C Tables 4.2.6.8 and 6.1.1.4'

loop_
_geom_angle_atom_site_label_1
_geom_angle_atom_site_label_2
_geom_angle_atom_site_label_3
_geom_angle
Cl1 Eu1 N1 92.15(4)
N8 Eu1 Cl1 75.53(11)
N8 Eu1 N2 63.94(10)
N8 Eu1 N4 80.73(12)
N8 Eu1 N3 129.96(12)
N8 Eu1 N1 119.51(8)
N8 Eu1 N5 141.03(12)
N8 Eu1 N6 126.35(11)
N8 Eu1 N7 64.41(9)
N2 Eu1 Cl1 91.95(6)
N2 Eu1 N3 121.80(7)
N2 Eu1 N1 175.25(7)
N2 Eu1 N5 125.40(8)
N2 Eu1 N7 128.24(9)
N4 Eu1 Cl1 152.24(6)
N4 Eu1 N2 64.42(8)
N4 Eu1 N3 64.36(7)
N4 Eu1 N1 112.20(6)
N4 Eu1 N5 138.23(8)
N4 Eu1 N7 104.07(9)
N3 Eu1 Cl1 143.22(4)
N3 Eu1 N1 53.61(5)
N3 Eu1 N5 80.63(7)
N5 Eu1 Cl1 66.87(5)
N5 Eu1 N1 54.49(6)
N6 Eu1 Cl1 87.86(6)
N6 Eu1 N2 66.16(9)
N6 Eu1 N4 94.89(8)
N6 Eu1 N3 92.81(8)
N6 Eu1 N1 111.62(8)
N6 Eu1 N5 63.47(8)
N6 Eu1 N7 159.95(9)
N7 Eu1 Cl1 78.46(7)
N7 Eu1 N3 89.60(7)
N7 Eu1 N1 55.10(6)
N7 Eu1 N5 97.39(8)
C1 N8 Eu1 117.2(3)
C22 N8 Eu1 115.4(3)
C22 N8 C1 122.4(4)
C2 N2 Eu1 103.2(2)
C2 N2 C18 108.3(3)
C3 N2 Eu1 113.33(18)
C3 N2 C2 115.9(4)
C3 N2 C18 107.8(3)
C18 N2 Eu1 108.0(2)
Eu1 N4 H4 106.7
C4 N4 Eu1 109.58(17)
C4 N4 H4 106.7
C4 N4 C5 111.7(3)
C5 N4 Eu1 115.01(17)
C5 N4 H4 106.7
Eu1 N3 H3 101(3)
C6 N3 Eu1 107.66(15)
C6 N3 H3 111(3)
C7 N3 Eu1 111.36(13)
C7 N3 H3 106(3)
C7 N3 C6 118.09(19)
C8 N1 Eu1 100.32(13)
C8 N1 C9 112.83(18)
C9 N1 Eu1 108.10(14)
C19 N1 Eu1 97.91(14)
C19 N1 C8 117.55(19)
C19 N1 C9 116.8(2)
C14 N5 Eu1 117.73(16)
C14 N5 C15 119.6(2)
C15 N5 Eu1 106.84(17)
Eu1 N6 H6 113(3)
C16 N6 Eu1 116.10(18)
C16 N6 H6 108(3)
C17 N6 Eu1 100.6(2)
C17 N6 H6 105(3)
C17 N6 C16 114.4(3)
C20 N7 Eu1 106.35(17)
C20 N7 C21 120.1(4)
C21 N7 Eu1 111.3(2)
N8 C1 H1A 108.7
N8 C1 H1B 108.7
N8 C1 C2 114.4(3)
H1A C1 H1B 107.6
C2 C1 H1A 108.7
C2 C1 H1B 108.7
N2 C2 C1 113.0(4)
N2 C2 H2A 109.0
N2 C2 H2B 109.0
C1 C2 H2A 109.0
C1 C2 H2B 109.0
H2A C2 H2B 107.8
N2 C3 H3A 108.9
N2 C3 H3B 108.9
N2 C3 C4 113.5(3)
H3A C3 H3B 107.7
C4 C3 H3A 108.9
C4 C3 H3B 108.9
N4 C4 C3 112.4(3)
N4 C4 H4A 109.1
N4 C4 H4B 109.1
C3 C4 H4A 109.1
C3 C4 H4B 109.1
H4A C4 H4B 107.8
N4 C5 H5A 108.6
N4 C5 H5B 108.6
N4 C5 C6 114.6(2)
H5A C5 H5B 107.6
C6 C5 H5A 108.6
C6 C5 H5B 108.6
N3 C6 C5 110.9(2)
N3 C6 H6A 109.5
N3 C6 H6B 109.5
C5 C6 H6A 109.5
C5 C6 H6B 109.5
H6A C6 H6B 108.0
C8 C7 N3 117.85(19)
C30 C7 N3 123.5(2)
C30 C7 C8 118.7(2)
C7 C8 N1 117.5(2)
C27 C8 N1 121.8(2)
C27 C8 C7 120.6(2)
C10 C9 N1 121.0(2)
C10 C9 C14 120.2(2)
C14 C9 N1 118.7(2)
C9 C10 H10 119.8
C9 C10 C11 120.4(3)
C11 C10 H10 119.8
C10 C11 H11 120.0
C12 C11 C10 119.9(3)
C12 C11 H11 120.0
C11 C12 H12 119.9
C11 C12 C13 120.3(3)
C13 C12 H12 119.9
C12 C13 H13 119.5
C12 C13 C14 121.0(3)
C14 C13 H13 119.5
C9 C14 N5 118.6(2)
C13 C14 N5 123.1(3)
C13 C14 C9 118.2(3)
N5 C15 H15A 109.6
N5 C15 H15B 109.6
N5 C15 C16 110.1(2)
H15A C15 H15B 108.2
C16 C15 H15A 109.6
C16 C15 H15B 109.6
N6 C16 C15 111.4(3)
N6 C16 H16A 109.3
N6 C16 H16B 109.3
C15 C16 H16A 109.3
C15 C16 H16B 109.3
H16A C16 H16B 108.0
N6 C17 H17A 109.6
N6 C17 H17B 109.6
N6 C17 C18 110.4(3)
H17A C17 H17B 108.1
C18 C17 H17A 109.6
C18 C17 H17B 109.6
N2 C18 H18A 108.9
N2 C18 H18B 108.9
C17 C18 N2 113.2(3)
C17 C18 H18A 108.9
C17 C18 H18B 108.9
H18A C18 H18B 107.7
C20 C19 N1 119.1(2)
C26 C19 N1 120.8(3)
C26 C19 C20 120.1(3)
C19 C20 N7 119.1(2)
C23 C20 N7 123.5(3)
C23 C20 C19 117.4(4)
N7 C21 H21 120.9
C22 C21 N7 118.2(4)
C22 C21 H21 120.9
N8 C22 C21 124.2(4)
N8 C22 H22 117.9
C21 C22 H22 117.9
C20 C23 H23 119.1
C24 C23 C20 121.9(4)
C24 C23 H23 119.1
C23 C24 H24 119.7
C25 C24 C23 120.6(3)
C25 C24 H24 119.7
C24 C25 H25 120.2
C24 C25 C26 119.6(4)
C26 C25 H25 120.2
C19 C26 C25 120.5(4)
C19 C26 H26 119.8
C25 C26 H26 119.8
C8 C27 H27 119.9
C8 C27 C28 120.1(2)
C28 C27 H27 119.9
C27 C28 H28 120.4
C29 C28 C27 119.2(2)
C29 C28 H28 120.4
C28 C29 H29 119.5
C28 C29 C30 121.1(2)
C30 C29 H29 119.5
C7 C30 H30 119.9
C29 C30 C7 120.1(2)
C29 C30 H30 119.9
C0AB O0 H0 109.5
H0AD C0AA H0AE 109.5
H0AD C0AA H0AF 109.5
H0AE C0AA H0AF 109.5
O2 C0AA H0AD 109.5
O2 C0AA H0AE 109.5
O2 C0AA H0AF 109.5
C0AA O2 H2 109.5
O0 C0AB H0AA 109.5
O0 C0AB H0AB 109.5
O0 C0AB H0AC 109.5
H0AA C0AB H0AB 109.5
H0AA C0AB H0AC 109.5
H0AB C0AB H0AC 109.5

loop_
_geom_bond_atom_site_label_1
_geom_bond_atom_site_label_2
_geom_bond_distance
Eu1 Cl1 2.9310(6)
Eu1 N8 2.675(3)
Eu1 N2 2.792(3)
Eu1 N4 2.740(2)
Eu1 N3 2.841(2)
Eu1 N1 3.189(2)
Eu1 N5 2.860(2)
Eu1 N6 2.728(3)
Eu1 N7 2.824(2)
N8 C1 1.426(5)
N8 C22 1.376(6)
N2 C2 1.465(5)
N2 C3 1.444(4)
N2 C18 1.511(5)
N4 H4 1.0000
N4 C4 1.461(4)
N4 C5 1.474(4)
N3 H3 0.75(4)
N3 C6 1.471(3)
N3 C7 1.425(3)
N1 C8 1.435(3)
N1 C9 1.441(3)
N1 C19 1.431(3)
N5 C14 1.419(4)
N5 C15 1.473(4)
N6 H6 0.94(5)
N6 C16 1.489(5)
N6 C17 1.454(5)
N7 C20 1.419(5)
N7 C21 1.477(5)
C1 H1A 0.9900
C1 H1B 0.9900
C1 C2 1.519(7)
C2 H2A 0.9900
C2 H2B 0.9900
C3 H3A 0.9900
C3 H3B 0.9900
C3 C4 1.504(5)
C4 H4A 0.9900
C4 H4B 0.9900
C5 H5A 0.9900
C5 H5B 0.9900
C5 C6 1.517(4)
C6 H6A 0.9900
C6 H6B 0.9900
C7 C8 1.405(3)
C7 C30 1.393(3)
C8 C27 1.390(3)
C9 C10 1.392(4)
C9 C14 1.411(4)
C10 H10 0.9500
C10 C11 1.396(4)
C11 H11 0.9500
C11 C12 1.373(5)
C12 H12 0.9500
C12 C13 1.397(5)
C13 H13 0.9500
C13 C14 1.398(4)
C15 H15A 0.9900
C15 H15B 0.9900
C15 C16 1.501(4)
C16 H16A 0.9900
C16 H16B 0.9900
C17 H17A 0.9900
C17 H17B 0.9900
C17 C18 1.487(6)
C18 H18A 0.9900
C18 H18B 0.9900
C19 C20 1.415(4)
C19 C26 1.387(4)
C20 C23 1.398(4)
C21 H21 0.9500
C21 C22 1.382(8)
C22 H22 0.9500
C23 H23 0.9500
C23 C24 1.374(8)
C24 H24 0.9500
C24 C25 1.363(9)
C25 H25 0.9500
C25 C26 1.400(5)
C26 H26 0.9500
C27 H27 0.9500
C27 C28 1.392(4)
C28 H28 0.9500
C28 C29 1.385(4)
C29 H29 0.9500
C29 C30 1.391(4)
C30 H30 0.9500
O0 H0 0.8400
O0 C0AB 1.424(16)
C0AA H0AD 0.9800
C0AA H0AE 0.9800
C0AA H0AF 0.9800
C0AA O2 1.404(9)
O2 H2 0.8400
C0AB H0AA 0.9800
C0AB H0AB 0.9800
C0AB H0AC 0.9800
C1AA O1A 1.550(11)

loop_
_geom_torsion_atom_site_label_1
_geom_torsion_atom_site_label_2
_geom_torsion_atom_site_label_3
_geom_torsion_atom_site_label_4
_geom_torsion
Eu1 N8 C1 C2 -8.2(6)
Eu1 N8 C22 C21 -28.9(8)
Eu1 N2 C2 C1 -59.0(4)
Eu1 N2 C3 C4 -31.0(4)
Eu1 N2 C18 C17 -23.3(3)
Eu1 N4 C4 C3 -53.7(3)
Eu1 N4 C5 C6 -29.7(3)
Eu1 N3 C6 C5 -54.1(2)
Eu1 N3 C7 C8 -48.1(2)
Eu1 N3 C7 C30 129.5(2)
Eu1 N1 C8 C7 46.4(2)
Eu1 N1 C8 C27 -134.6(2)
Eu1 N1 C9 C10 -144.9(2)
Eu1 N1 C9 C14 31.2(2)
Eu1 N1 C19 C20 42.1(2)
Eu1 N1 C19 C26 -135.3(2)
Eu1 N5 C14 C9 -43.0(3)
Eu1 N5 C14 C13 134.0(2)
Eu1 N5 C15 C16 -57.2(3)
Eu1 N6 C16 C15 -34.4(3)
Eu1 N6 C17 C18 -69.9(3)
Eu1 N7 C20 C19 -55.2(3)
Eu1 N7 C20 C23 121.7(2)
Eu1 N7 C21 C22 -15.7(7)
N8 C1 C2 N2 48.9(6)
N2 C3 C4 N4 59.1(4)
N4 C5 C6 N3 59.1(3)
N3 C7 C8 N1 -6.0(3)
N3 C7 C8 C27 175.0(2)
N3 C7 C30 C29 -174.1(3)
N1 C8 C27 C28 -179.0(2)
N1 C9 C10 C11 174.3(2)
N1 C9 C14 N5 2.7(3)
N1 C9 C14 C13 -174.5(2)
N1 C19 C20 N7 2.3(3)
N1 C19 C20 C23 -174.9(2)
N1 C19 C26 C25 174.0(3)
N5 C15 C16 N6 63.9(4)
N6 C17 C18 N2 67.9(4)
N7 C20 C23 C24 -177.1(3)
N7 C21 C22 N8 31.4(10)
C1 N8 C22 C21 177.0(6)
C2 N2 C3 C4 -150.0(3)
C2 N2 C18 C17 87.8(4)
C3 N2 C2 C1 65.5(4)
C3 N2 C18 C17 -146.1(3)
C4 N4 C5 C6 96.0(3)
C5 N4 C4 C3 177.7(3)
C6 N3 C7 C8 -173.4(2)
C6 N3 C7 C30 4.2(4)
C7 N3 C6 C5 73.0(3)
C7 C8 C27 C28 0.1(4)
C8 N1 C9 C10 -34.9(3)
C8 N1 C9 C14 141.2(2)
C8 N1 C19 C20 -64.0(3)
C8 N1 C19 C26 118.6(3)
C8 C7 C30 C29 3.5(4)
C8 C27 C28 C29 2.0(4)
C9 N1 C8 C7 -68.4(3)
C9 N1 C8 C27 110.7(3)
C9 N1 C19 C20 157.1(2)
C9 N1 C19 C26 -20.4(3)
C9 C10 C11 C12 0.4(4)
C10 C9 C14 N5 178.8(2)
C10 C9 C14 C13 1.6(4)
C10 C11 C12 C13 0.9(5)
C11 C12 C13 C14 -0.9(5)
C12 C13 C14 N5 -177.4(3)
C12 C13 C14 C9 -0.3(4)
C14 N5 C15 C16 79.8(3)
C14 C9 C10 C11 -1.7(4)
C15 N5 C14 C9 -175.4(2)
C15 N5 C14 C13 1.6(4)
C16 N6 C17 C18 164.9(3)
C17 N6 C16 C15 82.1(3)
C18 N2 C2 C1 -173.2(4)
C18 N2 C3 C4 88.5(4)
C19 N1 C8 C7 151.0(2)
C19 N1 C8 C27 -29.9(3)
C19 N1 C9 C10 106.0(3)
C19 N1 C9 C14 -77.9(3)
C19 C20 C23 C24 0.0(4)
C20 N7 C21 C22 109.4(6)
C20 C19 C26 C25 -3.4(4)
C20 C23 C24 C25 -1.7(5)
C21 N7 C20 C19 177.3(4)
C21 N7 C20 C23 -5.7(5)
C22 N8 C1 C2 145.5(5)
C23 C24 C25 C26 0.9(5)
C24 C25 C26 C19 1.6(5)
C26 C19 C20 N7 179.7(2)
C26 C19 C20 C23 2.6(4)
C27 C28 C29 C30 -1.3(5)
C28 C29 C30 C7 -1.5(5)
C30 C7 C8 N1 176.3(2)
C30 C7 C8 C27 -2.8(4)
